data_7231001
loop_
_publ_author_name
'Mohamed, Sharmarke'
'Li, Liang'

_publ_section_title
;
 From serendipity to supramolecular design: assessing the utility of
 computed crystal form landscapes in inferring the risks of crystal
 hydration in carboxylic acids
;
_journal_issue 39
_journal_name_full CrystEngComm
_journal_page_first 6026
_journal_paper_doi 10.1039/C8CE00758F
_journal_volume 20
_journal_year 2018
_chemical_formula_moiety 'C12 H17 Br O2'
_chemical_formula_sum 'C12 H17 Br O2'
_chemical_formula_weight 273.16
_chemical_melting_point 467
_chemical_name_common '(3-Bromo-1-adamantyl)acetic acid, 3-Bromotricyclo[3.3.1.13,7]decane-1-acetic acid'
_chemical_name_systematic '3-bromoadamantane-1-acetic acid'
_space_group_crystal_system monoclinic
_space_group_IT_number 14
_space_group_name_Hall '-P 2ybc'
_space_group_name_H-M_alt 'P 1 21/c 1'
_symmetry_space_group_name_Hall '-P 2ybc'
_symmetry_space_group_name_H-M 'P 1 21/c 1'
_atom_sites_solution_hydrogens difmap
_atom_sites_solution_primary direct
_audit_creation_date 2018-04-02
_audit_creation_method
;
Olex2 1.2
(compiled 2017.03.28 svn.r3405 for OlexSys, GUI svn.r5337)
;
_audit_update_record
;
2018-05-04 deposited with the CCDC.
2018-06-22 downloaded from the CCDC.
;
_cell_angle_alpha 90
_cell_angle_beta 106.582(5)
_cell_angle_gamma 90
_cell_formula_units_Z 4
_cell_length_a 7.176(2)
_cell_length_b 13.512(5)
_cell_length_c 11.930(4)
_cell_measurement_reflns_used 9574
_cell_measurement_temperature 100
_cell_measurement_theta_max 28.796
_cell_measurement_theta_min 2.333
_cell_volume 1108.7(6)
_computing_molecular_graphics 'Olex2 (Dolomanov et al., 2009)'
_computing_publication_material 'Olex2 (Dolomanov et al., 2009)'
_computing_structure_refinement 'ShelXL (Sheldrick, 2015)'
_computing_structure_solution 'ShelXS (Sheldrick, 2008)'
_diffrn_ambient_temperature 100.0
_diffrn_measured_fraction_theta_full 1.000
_diffrn_measured_fraction_theta_max 0.987
_diffrn_measurement_device_type 'Bruker APEX-II CCD'
_diffrn_measurement_method '\f and \w scans'
_diffrn_radiation_type MoK\a
_diffrn_radiation_wavelength 0.71073
_diffrn_reflns_av_R_equivalents 0.0245
_diffrn_reflns_av_unetI/netI 0.0151
_diffrn_reflns_Laue_measured_fraction_full 1.000
_diffrn_reflns_Laue_measured_fraction_max 0.987
_diffrn_reflns_limit_h_max 9
_diffrn_reflns_limit_h_min -9
_diffrn_reflns_limit_k_max 18
_diffrn_reflns_limit_k_min -18
_diffrn_reflns_limit_l_max 16
_diffrn_reflns_limit_l_min -16
_diffrn_reflns_number 20566
_diffrn_reflns_point_group_measured_fraction_full 1.000
_diffrn_reflns_point_group_measured_fraction_max 0.987
_diffrn_reflns_theta_full 25.242
_diffrn_reflns_theta_max 28.958
_diffrn_reflns_theta_min 2.333
_exptl_absorpt_coefficient_mu 3.685
_exptl_absorpt_correction_T_max 0.7458
_exptl_absorpt_correction_T_min 0.6403
_exptl_absorpt_correction_type multi-scan
_exptl_absorpt_process_details
;
SADABS-2014/5 (Bruker,2014/5) was used for absorption correction.
wR2(int) was 0.0837 before and 0.0401 after correction.
The Ratio of minimum to maximum transmission is 0.8585.
The \l/2 correction factor is Not present.
;
_exptl_crystal_colour 'clear light colourless'
_exptl_crystal_colour_lustre clear
_exptl_crystal_colour_modifier light
_exptl_crystal_colour_primary colourless
_exptl_crystal_density_diffrn 1.637
_exptl_crystal_description block
_exptl_crystal_F_000 560
_exptl_crystal_recrystallization_method 'Re-crystallisation from solvent: Acetone'
_exptl_crystal_size_max 0.25
_exptl_crystal_size_mid 0.25
_exptl_crystal_size_min 0.2
_refine_diff_density_max 0.440
_refine_diff_density_min -0.292
_refine_diff_density_rms 0.067
_refine_ls_extinction_method none
_refine_ls_goodness_of_fit_ref 1.062
_refine_ls_hydrogen_treatment refall
_refine_ls_matrix_type full
_refine_ls_number_parameters 204
_refine_ls_number_reflns 2909
_refine_ls_number_restraints 0
_refine_ls_restrained_S_all 1.062
_refine_ls_R_factor_all 0.0232
_refine_ls_R_factor_gt 0.0188
_refine_ls_shift/su_max 0.001
_refine_ls_shift/su_mean 0.000
_refine_ls_structure_factor_coef Fsqd
_refine_ls_weighting_details 'w=1/[\s^2^(Fo^2^)+(0.0280P)^2^+0.3400P] where P=(Fo^2^+2Fc^2^)/3'
_refine_ls_weighting_scheme calc
_refine_ls_wR_factor_gt 0.0482
_refine_ls_wR_factor_ref 0.0499
_reflns_Friedel_coverage 0.000
_reflns_number_gt 2623
_reflns_number_total 2909
_reflns_threshold_expression 'I > 2\s(I)'
_cod_data_source_file c8ce00758f2.cif
_cod_data_source_block mo_sharmarke2a_0m
_cod_depositor_comments 'Adding full bibliography for 7231001--7231002.cif.'
_cod_database_code 7231001
_shelx_shelxl_version_number 2018/1
_shelx_space_group_comment
;
The symmetry employed for this shelxl refinement is uniquely defined
by the following loop, which should always be used as a source of
symmetry information in preference to the above space-group names.
They are only intended as comments.
;
_olex2_refinement_description
;
;
_olex2_submission_special_instructions 'No special instructions were received'

loop_
_space_group_symop_operation_xyz
'x, y, z'
'-x, y+1/2, -z+1/2'
'-x, -y, -z'
'x, -y-1/2, z-1/2'

loop_
_atom_site_label
_atom_site_type_symbol
_atom_site_fract_x
_atom_site_fract_y
_atom_site_fract_z
_atom_site_U_iso_or_equiv
_atom_site_adp_type
_atom_site_occupancy
_atom_site_site_symmetry_order
_atom_site_calc_flag
Br1 Br 0.43262(2) 0.21720(2) 0.47087(2) 0.02166(5) Uani 1 1 d
O1 O 0.72645(13) 0.00356(7) 1.00063(7) 0.01813(19) Uani 1 1 d
O2 O 0.46987(14) -0.02024(8) 0.84591(8) 0.0197(2) Uani 1 1 d
H1 H 0.416(3) -0.0108(15) 0.8907(18) 0.035(5) Uiso 1 1 d
C1 C 0.65737(18) -0.01607(9) 0.89680(10) 0.0133(2) Uani 1 1 d
C2 C 0.78069(19) -0.03733(10) 0.81739(11) 0.0141(2) Uani 1 1 d
H2 H 0.902(3) -0.0603(13) 0.8673(15) 0.020(4) Uiso 1 1 d
H3 H 0.723(3) -0.0853(14) 0.7704(16) 0.025(4) Uiso 1 1 d
C3 C 0.81659(17) 0.05197(9) 0.74629(10) 0.0109(2) Uani 1 1 d
C4 C 0.62794(18) 0.08705(9) 0.65660(10) 0.0124(2) Uani 1 1 d
H4 H 0.567(2) 0.0330(12) 0.6067(13) 0.013(4) Uiso 1 1 d
H5 H 0.536(2) 0.1114(11) 0.6956(13) 0.012(4) Uiso 1 1 d
C5 C 0.67723(18) 0.17184(9) 0.58560(10) 0.0135(2) Uani 1 1 d
C6 C 0.76244(19) 0.25903(9) 0.66428(11) 0.0149(2) Uani 1 1 d
H6 H 0.674(3) 0.2837(11) 0.7048(16) 0.019(4) Uiso 1 1 d
H7 H 0.791(2) 0.3143(13) 0.6192(14) 0.017(4) Uiso 1 1 d
C7 C 0.95041(19) 0.22432(9) 0.75316(11) 0.0141(2) Uani 1 1 d
H8 H 1.004(3) 0.2805(11) 0.8071(15) 0.015(4) Uiso 1 1 d
C8 C 0.90525(18) 0.13930(9) 0.82613(10) 0.0129(2) Uani 1 1 d
H9 H 1.018(2) 0.1200(12) 0.8829(14) 0.015(4) Uiso 1 1 d
H10 H 0.813(2) 0.1625(12) 0.8664(14) 0.019(4) Uiso 1 1 d
C9 C 1.09452(19) 0.18911(10) 0.68819(12) 0.0161(2) Uani 1 1 d
H11 H 1.215(2) 0.1674(12) 0.7434(14) 0.015(4) Uiso 1 1 d
H12 H 1.123(3) 0.2427(14) 0.6419(16) 0.023(4) Uiso 1 1 d
C10 C 1.00470(19) 0.10324(9) 0.60728(10) 0.0141(2) Uani 1 1 d
H13 H 1.095(2) 0.0813(12) 0.5670(14) 0.013(4) Uiso 1 1 d
C11 C 0.81584(19) 0.13737(10) 0.51812(10) 0.0153(2) Uani 1 1 d
H14 H 0.757(2) 0.0849(12) 0.4675(14) 0.017(4) Uiso 1 1 d
H15 H 0.842(3) 0.1914(14) 0.4699(15) 0.023(4) Uiso 1 1 d
C12 C 0.95981(19) 0.01815(9) 0.67981(11) 0.0130(2) Uani 1 1 d
H16 H 1.072(2) -0.0055(12) 0.7320(14) 0.016(4) Uiso 1 1 d
H17 H 0.904(2) -0.0372(12) 0.6318(13) 0.013(4) Uiso 1 1 d

loop_
_atom_site_aniso_label
_atom_site_aniso_U_11
_atom_site_aniso_U_22
_atom_site_aniso_U_33
_atom_site_aniso_U_23
_atom_site_aniso_U_13
_atom_site_aniso_U_12
Br1 0.01974(8) 0.02219(8) 0.01846(7) 0.00613(5) -0.00193(5) 0.00375(5)
O1 0.0144(4) 0.0270(5) 0.0125(4) 0.0006(4) 0.0031(3) -0.0007(4)
O2 0.0142(5) 0.0320(6) 0.0132(4) -0.0001(4) 0.0043(4) -0.0040(4)
C1 0.0151(6) 0.0102(5) 0.0145(5) 0.0034(4) 0.0041(4) -0.0003(4)
C2 0.0168(6) 0.0123(6) 0.0140(5) 0.0017(4) 0.0053(5) 0.0019(5)
C3 0.0124(5) 0.0108(5) 0.0099(5) 0.0009(4) 0.0037(4) 0.0009(4)
C4 0.0124(6) 0.0120(6) 0.0124(5) 0.0010(4) 0.0029(4) 0.0000(4)
C5 0.0130(6) 0.0132(6) 0.0124(5) 0.0029(4) 0.0007(4) 0.0018(4)
C6 0.0181(6) 0.0102(6) 0.0166(5) 0.0002(4) 0.0054(5) 0.0007(5)
C7 0.0150(6) 0.0114(6) 0.0158(5) -0.0024(4) 0.0044(4) -0.0018(4)
C8 0.0146(6) 0.0127(6) 0.0112(5) -0.0019(4) 0.0033(4) 0.0011(5)
C9 0.0145(6) 0.0150(6) 0.0201(6) -0.0021(5) 0.0069(5) -0.0029(5)
C10 0.0156(6) 0.0139(6) 0.0149(5) -0.0014(4) 0.0080(4) -0.0009(5)
C11 0.0214(6) 0.0133(6) 0.0119(5) 0.0003(4) 0.0060(5) -0.0016(5)
C12 0.0136(6) 0.0117(6) 0.0140(5) -0.0011(4) 0.0045(4) 0.0011(5)

loop_
_atom_type_symbol
_atom_type_description
_atom_type_scat_dispersion_real
_atom_type_scat_dispersion_imag
_atom_type_scat_source
C C 0.0033 0.0016 'International Tables Vol C Tables 4.2.6.8 and 6.1.1.4'
H H 0.0000 0.0000 'International Tables Vol C Tables 4.2.6.8 and 6.1.1.4'
Br Br -0.2901 2.4595 'International Tables Vol C Tables 4.2.6.8 and 6.1.1.4'
O O 0.0106 0.0060 'International Tables Vol C Tables 4.2.6.8 and 6.1.1.4'

loop_
_geom_angle_atom_site_label_1
_geom_angle_atom_site_label_2
_geom_angle_atom_site_label_3
_geom_angle
C1 O2 H1 109.2(15)
O1 C1 O2 122.95(11)
O1 C1 C2 122.67(12)
O2 C1 C2 114.39(11)
C1 C2 H2 105.6(10)
C1 C2 H3 106.7(12)
C1 C2 C3 114.88(10)
H2 C2 H3 109.8(16)
C3 C2 H2 109.3(10)
C3 C2 H3 110.5(12)
C2 C3 C4 111.83(10)
C8 C3 C2 111.45(10)
C8 C3 C4 108.70(10)
C8 C3 C12 109.21(10)
C12 C3 C2 107.06(10)
C12 C3 C4 108.52(10)
C3 C4 H4 110.3(9)
C3 C4 H5 110.9(9)
H4 C4 H5 107.7(13)
C5 C4 C3 108.64(10)
C5 C4 H4 111.2(9)
C5 C4 H5 108.0(9)
C4 C5 Br1 108.33(8)
C6 C5 Br1 107.83(8)
C6 C5 C4 110.79(10)
C11 C5 Br1 108.19(8)
C11 C5 C4 110.75(10)
C11 C5 C6 110.82(11)
C5 C6 H6 111.9(10)
C5 C6 H7 111.3(10)
C5 C6 C7 108.02(10)
H6 C6 H7 106.7(13)
C7 C6 H6 109.6(11)
C7 C6 H7 109.4(10)
C6 C7 H8 108.4(10)
C6 C7 C9 109.42(11)
C8 C7 C6 109.62(10)
C8 C7 H8 108.1(9)
C8 C7 C9 109.70(11)
C9 C7 H8 111.6(10)
C3 C8 H9 110.8(10)
C3 C8 H10 109.4(10)
C7 C8 C3 109.96(10)
C7 C8 H9 110.1(10)
C7 C8 H10 108.8(10)
H9 C8 H10 107.7(14)
C7 C9 H11 110.5(9)
C7 C9 H12 109.9(11)
H11 C9 H12 108.7(15)
C10 C9 C7 109.31(10)
C10 C9 H11 109.4(10)
C10 C9 H12 109.1(11)
C9 C10 H13 109.1(10)
C9 C10 C11 109.83(11)
C11 C10 H13 109.6(10)
C12 C10 C9 109.43(10)
C12 C10 H13 109.5(10)
C12 C10 C11 109.35(10)
C5 C11 C10 107.86(10)
C5 C11 H14 109.1(10)
C5 C11 H15 110.2(10)
C10 C11 H14 111.1(10)
C10 C11 H15 110.6(11)
H14 C11 H15 107.9(14)
C3 C12 H16 109.7(10)
C3 C12 H17 108.5(9)
C10 C12 C3 110.42(10)
C10 C12 H16 111.0(10)
C10 C12 H17 111.6(9)
H16 C12 H17 105.5(13)

loop_
_geom_bond_atom_site_label_1
_geom_bond_atom_site_label_2
_geom_bond_distance
Br1 C5 1.9898(13)
O1 C1 1.2247(15)
O2 H1 0.75(2)
O2 C1 1.3099(16)
C1 C2 1.4972(17)
C2 H2 0.958(18)
C2 H3 0.880(19)
C2 C3 1.5383(17)
C3 C4 1.5412(17)
C3 C8 1.5358(17)
C3 C12 1.5361(16)
C4 H4 0.964(16)
C4 H5 0.970(15)
C4 C5 1.5253(17)
C5 C6 1.5216(18)
C5 C11 1.5203(17)
C6 H6 0.961(17)
C6 H7 0.977(17)
C6 C7 1.5321(19)
C7 H8 0.999(16)
C7 C8 1.5308(17)
C7 C9 1.5343(18)
C8 H9 0.932(17)
C8 H10 0.977(16)
C9 H11 0.972(17)
C9 H12 0.967(19)
C9 C10 1.5291(18)
C10 H13 0.959(15)
C10 C11 1.5356(18)
C10 C12 1.5276(17)
C11 H14 0.949(17)
C11 H15 0.981(18)
C12 H16 0.922(16)
C12 H17 0.957(16)

loop_
_geom_hbond_atom_site_label_D
_geom_hbond_atom_site_label_H
_geom_hbond_atom_site_label_A
_geom_hbond_distance_DH
_geom_hbond_distance_HA
_geom_hbond_distance_DA
_geom_hbond_angle_DHA
_geom_hbond_site_symmetry_A
_geom_hbond_publ_flag
O2 H1 O1 0.75(2) 1.87(2) 2.6191(15) 173(2) 3_657 yes

loop_
_geom_torsion_atom_site_label_1
_geom_torsion_atom_site_label_2
_geom_torsion_atom_site_label_3
_geom_torsion_atom_site_label_4
_geom_torsion
Br1 C5 C6 C7 179.75(8)
Br1 C5 C11 C10 179.58(8)
O1 C1 C2 C3 -95.84(15)
O2 C1 C2 C3 84.16(14)
C1 C2 C3 C4 -66.42(14)
C1 C2 C3 C8 55.48(14)
C1 C2 C3 C12 174.84(10)
C2 C3 C4 C5 -177.07(10)
C2 C3 C8 C7 176.55(10)
C2 C3 C12 C10 -179.56(10)
C3 C4 C5 Br1 -179.62(8)
C3 C4 C5 C6 -61.52(13)
C3 C4 C5 C11 61.88(13)
C4 C3 C8 C7 -59.75(12)
C4 C3 C12 C10 59.57(13)
C4 C5 C6 C7 61.35(13)
C4 C5 C11 C10 -61.83(13)
C5 C6 C7 C8 -60.06(13)
C5 C6 C7 C9 60.29(13)
C6 C5 C11 C10 61.56(13)
C6 C7 C8 C3 60.52(13)
C6 C7 C9 C10 -60.09(13)
C7 C9 C10 C11 59.98(13)
C7 C9 C10 C12 -60.06(14)
C8 C3 C4 C5 59.47(12)
C8 C3 C12 C10 -58.77(13)
C8 C7 C9 C10 60.21(14)
C9 C7 C8 C3 -59.66(13)
C9 C10 C11 C5 -59.90(13)
C9 C10 C12 C3 59.84(13)
C11 C5 C6 C7 -62.01(13)
C11 C10 C12 C3 -60.49(13)
C12 C3 C4 C5 -59.19(12)
C12 C3 C8 C7 58.47(13)
C12 C10 C11 C5 60.19(13)
